data_4506226
loop_
_publ_author_name
'Williams, P. Andrew'
'Hughes, Colan E.'
'Lim, Gin Keat'
'Kariuki, Benson M.'
'Harris, Kenneth D. M.'

_publ_section_title
;
 Discovery of a New System Exhibiting Abundant Polymorphism:m-Aminobenzoic
 Acid
;
_journal_issue 6
_journal_name_full 'Crystal Growth &amp; Design'
_journal_page_first 3104
_journal_paper_doi 10.1021/cg3003178
_journal_volume 12
_journal_year 2012
_chemical_formula_sum 'C7 H7 N O2'
_chemical_formula_weight 137.14
_chemical_name_systematic ' ?'
_space_group_IT_number 14
_symmetry_cell_setting monoclinic
_symmetry_space_group_name_Hall '-P 2yab'
_symmetry_space_group_name_H-M 'P 1 21/a 1'
_cell_angle_alpha 90.0
_cell_angle_beta 94.8240(12)
_cell_angle_gamma 90.0
_cell_formula_units_Z 4
_cell_length_a 21.3393(6)
_cell_length_b 7.29604(16)
_cell_length_c 3.77733(8)
_cell_volume 586.02(2)
_pd_block_id 2011-09-14T15:02|MIII_phase1|||
_pd_phase_name 'mABA III'
_cod_data_source_file cg3003178_si_001.cif
_cod_data_source_block MIII_phase_1
_cod_original_cell_volume 586.018(33)
_cod_original_sg_symbol_H-M P21/a
_cod_database_code 4506226

loop_
_symmetry_equiv_pos_site_id
_symmetry_equiv_pos_as_xyz
1 +x,+y,+z
2 -x+1/2,+y+1/2,-z
-1 -x,-y,-z
-2 +x+1/2,-y+1/2,+z

loop_
_atom_site_type_symbol
_atom_site_label
_atom_site_fract_x
_atom_site_fract_y
_atom_site_fract_z
_atom_site_occupancy
_atom_site_thermal_displace_type
_atom_site_U_iso_or_equiv
_atom_site_symmetry_multiplicity
N N1 0.56655(26) 0.1471(7) 0.4808(6) 1.0 Uiso 0.0247(10) 4
C C2 0.61825(24) 0.5932(5) 0.1746(5) 1.0 Uiso 0.0247(10) 4
C C3 0.57946(15) 0.4539(7) 0.2708(6) 1.0 Uiso 0.0247(10) 4
C C4 0.60490(22) 0.2876(6) 0.3832(5) 1.0 Uiso 0.0247(10) 4
C C5 0.66909(24) 0.2604(6) 0.3986(5) 1.0 Uiso 0.0247(10) 4
C C6 0.70786(16) 0.3998(8) 0.3026(7) 1.0 Uiso 0.0247(10) 4
C C7 0.68245(23) 0.5662(7) 0.1905(6) 1.0 Uiso 0.0247(10) 4
C C8 0.59109(22) 0.7715(5) 0.0545(6) 1.0 Uiso 0.0247(10) 4
O O9 0.53318(25) 0.8048(8) 0.0773(11) 1.0 Uiso 0.0247(10) 4
O O10 0.62729(23) 0.8885(8) -0.0712(10) 1.0 Uiso 0.0247(10) 4
H H11 0.5910(7) 0.0555(30) 0.587(12) 1.0 Uiso 0.0346(12) 4
H H12 0.5396(16) 0.1908(23) 0.640(10) 1.0 Uiso 0.0346(12) 4
H H13 0.5434(18) 0.101(5) 0.276(4) 1.0 Uiso 0.0346(12) 4
H H31 0.53433(19) 0.4727(10) 0.2599(8) 1.0 Uiso 0.0346(12) 4
H H51 0.6869(4) 0.1436(8) 0.4776(7) 1.0 Uiso 0.0346(12) 4
H H61 0.75299(20) 0.3810(12) 0.3136(9) 1.0 Uiso 0.0346(12) 4
H H71 0.70974(34) 0.6641(9) 0.1227(7) 1.0 Uiso 0.0346(12) 4

loop_
_atom_type_symbol
_atom_type_number_in_cell
N 4.0
C 28.0
O 8.0
H 28.0
